data_4080901
loop_
_publ_author_name
'Flores-Conde, Mar\'ia In\'es'
'V\'azquez, Miguel Angel'
'Reyes, Leonor'
'Tamariz, Joaqu\'in'
'Delgado, Francisco'

_publ_contact_author_address
; 
Departamento de Qu\'imica Org\'anica
Escuela Nacional de Ciencias Biol\'ogicas 
Instituto Polit\'ecnico Nacional Prol. Carpio y Plan de Ayala
Col. Sto. Tom\'as M\'exico, 
D.F. 11340 M\'exico 
;
_publ_contact_author_email fdelgado@woodward.encb.ipn.mx
_publ_contact_author_fax +5255-5729-6300/46211
_publ_contact_author_name 'Delgado, Francisco'
_publ_section_title
;
 Unprecedented Synthesis of 3-Alkenyl-3-ethoxy-2-iminoketones via
 1,3-Dipolar Cycloadditions of Nitrones with Alkynyl Fischer Carbene
 Complexes
;
_journal_coden_Cambridge 936758
_journal_issue 15
_journal_name_full Organometallics
_journal_page_first 4244
_journal_paper_doi 10.1021/om400420c
_journal_volume 32
_journal_year 2013
_chemical_formula_moiety 'C25 H23 N1 O3'
_chemical_formula_sum 'C25 H23 N O3'
_chemical_formula_weight 385.44
_chemical_melting_point 371.5(5)
_chemical_name_systematic
;
(2Z,3Z)-3-ethoxy-1-(4-methoxyphenyl)-4-phenyl-2-(phenylimino)-but-3-en-1-one
;
_space_group_IT_number 14
_symmetry_cell_setting monoclinic
_symmetry_space_group_name_Hall '-P 2yn'
_symmetry_space_group_name_H-M 'P 1 21/n 1'
_atom_sites_solution_hydrogens geom
_atom_sites_solution_primary direct
_atom_sites_solution_secondary difmap
_audit_creation_method SHELXL-97
_cell_angle_alpha 90.00
_cell_angle_beta 91.870(3)
_cell_angle_gamma 90.00
_cell_formula_units_Z 4
_cell_length_a 14.1528(4)
_cell_length_b 8.4997(2)
_cell_length_c 16.9359(4)
_cell_measurement_reflns_used 7070
_cell_measurement_temperature 292(2)
_cell_measurement_theta_max 32.4674
_cell_measurement_theta_min 2.4069
_cell_volume 2036.21(9)
_computing_molecular_graphics 'Ortep-3 for Windows (Farrugia, 1997)'
_computing_publication_material 'WinGX publication routines (Farrugia, 1999)'
_computing_structure_refinement 'SHELXL-97 (Sheldrick, 2008)'
_computing_structure_solution 'SIR92 (Giacovazzo et al, 1993)'
_diffrn_ambient_temperature 292(2)
_diffrn_measured_fraction_theta_full 0.987
_diffrn_measured_fraction_theta_max 0.884
_diffrn_radiation_monochromator graphite
_diffrn_radiation_source 'fine-focus sealed tube'
_diffrn_radiation_type MoK\a
_diffrn_radiation_wavelength 0.71073
_diffrn_reflns_av_R_equivalents 0.0228
_diffrn_reflns_av_sigmaI/netI 0.0293
_diffrn_reflns_limit_h_max 20
_diffrn_reflns_limit_h_min -21
_diffrn_reflns_limit_k_max 11
_diffrn_reflns_limit_k_min -12
_diffrn_reflns_limit_l_max 24
_diffrn_reflns_limit_l_min -25
_diffrn_reflns_number 15381
_diffrn_reflns_theta_full 27.50
_diffrn_reflns_theta_max 32.50
_diffrn_reflns_theta_min 2.41
_exptl_absorpt_coefficient_mu 0.082
_exptl_absorpt_correction_T_max 0.9918
_exptl_absorpt_correction_T_min 0.9678
_exptl_absorpt_correction_type multi-scan
_exptl_crystal_colour colourless
_exptl_crystal_density_diffrn 1.257
_exptl_crystal_density_method 'not measured'
_exptl_crystal_description prism
_exptl_crystal_F_000 816
_exptl_crystal_size_max 0.40
_exptl_crystal_size_mid 0.21
_exptl_crystal_size_min 0.10
_refine_diff_density_max 0.312
_refine_diff_density_min -0.186
_refine_diff_density_rms 0.038
_refine_ls_extinction_method none
_refine_ls_goodness_of_fit_ref 1.066
_refine_ls_hydrogen_treatment mixed
_refine_ls_matrix_type full
_refine_ls_number_parameters 342
_refine_ls_number_reflns 6515
_refine_ls_number_restraints 0
_refine_ls_restrained_S_all 1.066
_refine_ls_R_factor_all 0.1025
_refine_ls_R_factor_gt 0.0673
_refine_ls_shift/su_max 0.001
_refine_ls_shift/su_mean 0.000
_refine_ls_structure_factor_coef Fsqd
_refine_ls_weighting_details 'calc w=1/[\s^2^(Fo^2^)+(0.0473P)^2^+0.8137P] where P=(Fo^2^+2Fc^2^)/3'
_refine_ls_weighting_scheme calc
_refine_ls_wR_factor_gt 0.1391
_refine_ls_wR_factor_ref 0.1508
_reflns_number_gt 4380
_reflns_number_total 6515
_reflns_threshold_expression >2\s(I)
_cod_data_source_file om400420c_si_002.cif
_cod_data_source_block 0033-fdr
_cod_depositor_comments
;
The following automatic conversions were performed:

'_chemical_melting_point' value '371-372' was changed to '371.5(5)' -
the average value was taken and precision was estimated.

Automatic conversion script
Id: cif_fix_values 1891 2012-01-12 08:04:46Z andrius 
;
_cod_database_code 4080901

loop_
_symmetry_equiv_pos_as_xyz
'x, y, z'
'-x+1/2, y+1/2, -z+1/2'
'-x, -y, -z'
'x-1/2, -y-1/2, z-1/2'

loop_
_atom_site_label
_atom_site_type_symbol
_atom_site_fract_x
_atom_site_fract_y
_atom_site_fract_z
_atom_site_U_iso_or_equiv
_atom_site_adp_type
_atom_site_occupancy
_atom_site_symmetry_multiplicity
_atom_site_calc_flag
_atom_site_refinement_flags
O3 O 0.06085(8) 0.48143(14) 0.88945(7) 0.0447(3) Uani 1 1 d .
O1 O 0.24959(10) 0.42792(15) 1.10493(7) 0.0527(3) Uani 1 1 d .
N9 N 0.10973(10) 0.67764(16) 1.01320(7) 0.0396(3) Uani 1 1 d .
O17 O 0.59155(9) 0.82477(18) 0.98190(8) 0.0611(4) Uani 1 1 d .
C5 C 0.17549(11) 0.19188(19) 0.86707(8) 0.0359(3) Uani 1 1 d .
C2 C 0.16158(11) 0.55742(19) 1.00234(8) 0.0367(3) Uani 1 1 d .
C15' C 0.34463(12) 0.6976(2) 0.96305(10) 0.0449(4) Uani 1 1 d .
C14 C 0.33801(11) 0.60860(19) 1.03146(8) 0.0376(3) Uani 1 1 d .
C10 C 0.13039(11) 0.7913(2) 1.07242(9) 0.0396(3) Uani 1 1 d .
C1 C 0.25201(12) 0.52308(19) 1.05118(8) 0.0391(4) Uani 1 1 d .
C3 C 0.13682(11) 0.44581(19) 0.93810(8) 0.0369(3) Uani 1 1 d .
C4 C 0.18578(11) 0.3125(2) 0.92839(9) 0.0390(3) Uani 1 1 d .
H11 H 0.2334 0.2939 0.9663 0.047 Uiso 1 1 calc R
C17 C 0.50660(12) 0.7574(2) 0.99437(10) 0.0437(4) Uani 1 1 d .
C11' C 0.15613(14) 0.7561(2) 1.15061(10) 0.0501(4) Uani 1 1 d .
C6' C 0.09711(13) 0.1785(2) 0.81497(11) 0.0468(4) Uani 1 1 d .
C16' C 0.42750(12) 0.7710(2) 0.94381(10) 0.0465(4) Uani 1 1 d .
C15 C 0.41855(13) 0.5971(2) 1.08182(10) 0.0458(4) Uani 1 1 d .
C6 C 0.24856(13) 0.0837(2) 0.85948(11) 0.0473(4) Uani 1 1 d .
C11 C 0.11721(14) 0.9477(2) 1.05102(11) 0.0502(4) Uani 1 1 d .
C16 C 0.50057(13) 0.6705(2) 1.06380(10) 0.0502(4) Uani 1 1 d .
C7 C 0.24602(15) -0.0290(2) 0.80108(12) 0.0540(5) Uani 1 1 d .
C12' C 0.17155(15) 0.8766(3) 1.20456(12) 0.0590(5) Uani 1 1 d .
C7' C 0.09538(15) 0.0644(3) 0.75691(12) 0.0575(5) Uani 1 1 d .
C8 C 0.16962(15) -0.0377(2) 0.74897(11) 0.0552(5) Uani 1 1 d .
C13 C 0.16080(16) 1.0302(3) 1.18219(13) 0.0632(6) Uani 1 1 d .
C12 C 0.13320(17) 1.0664(3) 1.10546(14) 0.0623(5) Uani 1 1 d .
C17A C 0.60477(18) 0.9054(4) 0.90961(15) 0.0672(6) Uani 1 1 d .
C3A C 0.06720(16) 0.6216(3) 0.84289(11) 0.0612(5) Uani 1 1 d .
H17A H 0.1302 0.6313 0.8225 0.073 Uiso 1 1 calc R
H17B H 0.0550 0.7132 0.8752 0.073 Uiso 1 1 calc R
C3B C -0.0038(2) 0.6119(4) 0.77654(16) 0.0746(7) Uani 1 1 d .
H2 H 0.1616(14) 0.650(3) 1.1672(12) 0.056(6) Uiso 1 1 d .
H3 H 0.0440(14) 0.245(2) 0.8197(11) 0.051(5) Uiso 1 1 d .
H4 H 0.4305(14) 0.830(2) 0.8966(12) 0.055(5) Uiso 1 1 d .
H5 H 0.3003(15) 0.092(2) 0.8966(12) 0.062(6) Uiso 1 1 d .
H6 H 0.4131(15) 0.535(2) 1.1302(12) 0.060(6) Uiso 1 1 d .
H7' H 0.5557(16) 0.664(3) 1.0974(12) 0.065(6) Uiso 1 1 d .
H8' H 0.0989(15) 0.969(3) 0.9992(13) 0.062(6) Uiso 1 1 d .
H9' H 0.2898(14) 0.710(2) 0.9298(11) 0.056(5) Uiso 1 1 d .
H10' H 0.1893(15) 0.850(3) 1.2580(13) 0.067(6) Uiso 1 1 d .
H11' H 0.1684(16) -0.115(3) 0.7104(13) 0.070(7) Uiso 1 1 d .
H12 H 0.5582(18) 0.990(3) 0.9032(14) 0.080(8) Uiso 1 1 d .
H14 H 0.2969(17) -0.100(3) 0.7963(13) 0.073(7) Uiso 1 1 d .
H15 H 0.0406(16) 0.064(3) 0.7220(13) 0.073(7) Uiso 1 1 d .
H16 H 0.5970(17) 0.832(3) 0.8658(14) 0.073(7) Uiso 1 1 d .
H17 H 0.1729(15) 1.113(3) 1.2183(13) 0.066(6) Uiso 1 1 d .
H18 H -0.066(2) 0.590(4) 0.7954(18) 0.113(12) Uiso 1 1 d .
H21 H 0.1241(17) 1.176(3) 1.0890(14) 0.078(7) Uiso 1 1 d .
H22 H -0.0045(19) 0.706(4) 0.7465(16) 0.096(9) Uiso 1 1 d .
H23 H 0.009(2) 0.522(4) 0.7456(18) 0.112(11) Uiso 1 1 d .
H26 H 0.668(2) 0.946(3) 0.9111(16) 0.102(9) Uiso 1 1 d .

loop_
_atom_site_aniso_label
_atom_site_aniso_U_11
_atom_site_aniso_U_22
_atom_site_aniso_U_33
_atom_site_aniso_U_23
_atom_site_aniso_U_13
_atom_site_aniso_U_12
O3 0.0464(7) 0.0412(6) 0.0455(6) 0.0026(5) -0.0132(5) -0.0010(5)
O1 0.0710(8) 0.0486(7) 0.0379(6) 0.0087(6) -0.0097(6) 0.0010(6)
N9 0.0433(7) 0.0412(7) 0.0343(6) -0.0027(6) 0.0001(5) 0.0003(6)
O17 0.0438(7) 0.0763(10) 0.0624(8) 0.0071(8) -0.0123(6) -0.0045(7)
C5 0.0416(8) 0.0346(8) 0.0314(7) 0.0017(6) -0.0018(6) -0.0028(6)
C2 0.0422(8) 0.0382(8) 0.0296(6) 0.0017(6) -0.0018(6) -0.0015(7)
C15' 0.0420(9) 0.0529(10) 0.0389(8) 0.0076(8) -0.0142(7) 0.0034(8)
C14 0.0438(8) 0.0377(8) 0.0307(7) -0.0035(6) -0.0089(6) 0.0088(7)
C10 0.0383(8) 0.0432(9) 0.0373(7) -0.0044(7) 0.0029(6) 0.0001(7)
C1 0.0514(9) 0.0369(8) 0.0283(6) -0.0031(6) -0.0075(6) 0.0056(7)
C3 0.0404(8) 0.0386(8) 0.0315(7) 0.0017(6) -0.0038(6) -0.0022(7)
C4 0.0432(8) 0.0406(8) 0.0327(7) -0.0004(6) -0.0076(6) 0.0000(7)
C17 0.0415(8) 0.0443(9) 0.0447(8) -0.0058(7) -0.0088(7) 0.0065(7)
C11' 0.0626(12) 0.0497(11) 0.0379(8) -0.0046(8) 0.0011(8) 0.0062(9)
C6' 0.0401(9) 0.0469(10) 0.0528(10) -0.0082(8) -0.0072(7) 0.0004(8)
C16' 0.0452(9) 0.0536(11) 0.0399(8) 0.0080(8) -0.0101(7) 0.0034(8)
C15 0.0539(10) 0.0495(10) 0.0332(7) 0.0022(7) -0.0129(7) 0.0080(8)
C6 0.0481(9) 0.0466(10) 0.0462(9) -0.0051(8) -0.0128(7) 0.0050(8)
C11 0.0563(11) 0.0480(10) 0.0467(9) 0.0004(8) 0.0062(8) 0.0032(9)
C16 0.0471(10) 0.0596(11) 0.0426(8) -0.0012(8) -0.0198(7) 0.0065(9)
C7 0.0548(11) 0.0514(11) 0.0554(10) -0.0122(9) -0.0038(9) 0.0106(9)
C12' 0.0623(12) 0.0722(14) 0.0424(9) -0.0168(10) -0.0001(8) 0.0039(11)
C7' 0.0542(11) 0.0598(12) 0.0571(11) -0.0164(10) -0.0189(9) -0.0035(9)
C8 0.0646(12) 0.0522(11) 0.0484(10) -0.0173(9) -0.0047(9) 0.0003(9)
C13 0.0635(13) 0.0618(13) 0.0647(13) -0.0287(11) 0.0094(10) -0.0104(10)
C12 0.0726(14) 0.0429(11) 0.0724(14) -0.0090(10) 0.0171(11) -0.0046(10)
C17A 0.0543(13) 0.0777(17) 0.0696(14) 0.0058(13) 0.0042(11) -0.0022(12)
C3A 0.0758(14) 0.0584(12) 0.0482(10) 0.0127(9) -0.0175(9) -0.0026(10)
C3B 0.095(2) 0.0685(16) 0.0576(13) 0.0070(13) -0.0338(13) 0.0068(15)

loop_
_atom_type_symbol
_atom_type_description
_atom_type_scat_dispersion_real
_atom_type_scat_dispersion_imag
_atom_type_scat_source
C C 0.0033 0.0016 'International Tables Vol C Tables 4.2.6.8 and 6.1.1.4'
H H 0.0000 0.0000 'International Tables Vol C Tables 4.2.6.8 and 6.1.1.4'
N N 0.0061 0.0033 'International Tables Vol C Tables 4.2.6.8 and 6.1.1.4'
O O 0.0106 0.0060 'International Tables Vol C Tables 4.2.6.8 and 6.1.1.4'

loop_
_geom_angle_atom_site_label_1
_geom_angle_atom_site_label_2
_geom_angle_atom_site_label_3
_geom_angle
C3 O3 C3A 116.97(14)
C2 N9 C10 122.85(14)
C17 O17 C17A 118.74(16)
C6 C5 C6' 117.65(15)
C6 C5 C4 118.10(14)
C6' C5 C4 124.25(15)
N9 C2 C3 119.81(14)
N9 C2 C1 123.40(14)
C3 C2 C1 116.76(13)
C16' C15' C14 121.68(15)
C16' C15' H9' 119.6(12)
C14 C15' H9' 118.7(12)
C15' C14 C15 117.95(16)
C15' C14 C1 122.63(13)
C15 C14 C1 119.39(15)
C11 C10 C11' 118.81(16)
C11 C10 N9 116.45(15)
C11' C10 N9 124.59(16)
O1 C1 C14 122.89(14)
O1 C1 C2 119.16(16)
C14 C1 C2 117.95(13)
C4 C3 O3 120.84(14)
C4 C3 C2 121.45(14)
O3 C3 C2 117.70(14)
C3 C4 C5 129.73(14)
C3 C4 H11 115.1
C5 C4 H11 115.1
O17 C17 C16' 124.69(17)
O17 C17 C16 115.77(15)
C16' C17 C16 119.53(17)
C12' C11' C10 119.9(2)
C12' C11' H2 119.9(12)
C10 C11' H2 120.2(12)
C7' C6' C5 120.07(17)
C7' C6' H3 119.1(11)
C5 C6' H3 120.8(11)
C15' C16' C17 119.41(16)
C15' C16' H4 120.1(12)
C17 C16' H4 120.5(12)
C16 C15 C14 120.87(16)
C16 C15 H6 121.7(12)
C14 C15 H6 117.4(12)
C7 C6 C5 121.58(16)
C7 C6 H5 121.8(13)
C5 C6 H5 116.6(13)
C12 C11 C10 120.50(19)
C12 C11 H8' 121.7(14)
C10 C11 H8' 117.8(14)
C15 C16 C17 120.55(15)
C15 C16 H7' 121.8(13)
C17 C16 H7' 117.7(13)
C8 C7 C6 120.01(19)
C8 C7 H14 119.8(14)
C6 C7 H14 120.2(14)
C13 C12' C11' 120.7(2)
C13 C12' H10' 120.8(14)
C11' C12' H10' 118.6(14)
C8 C7' C6' 121.20(17)
C8 C7' H15 122.8(14)
C6' C7' H15 116.0(14)
C7' C8 C7 119.43(18)
C7' C8 H11' 121.4(14)
C7 C8 H11' 119.1(14)
C12' C13 C12 120.0(2)
C12' C13 H17 121.0(13)
C12 C13 H17 119.0(13)
C13 C12 C11 120.1(2)
C13 C12 H21 120.7(14)
C11 C12 H21 119.2(14)
O17 C17A H12 110.1(15)
O17 C17A H16 109.5(14)
H12 C17A H16 109(2)
O17 C17A H26 107.4(17)
H12 C17A H26 111(2)
H16 C17A H26 109(2)
O3 C3A C3B 108.49(19)
O3 C3A H17A 110.0
C3B C3A H17A 110.0
O3 C3A H17B 110.0
C3B C3A H17B 110.0
H17A C3A H17B 108.4
C3A C3B H18 111.2(18)
C3A C3B H22 110.7(16)
H18 C3B H22 110(2)
C3A C3B H23 109.3(18)
H18 C3B H23 103(3)
H22 C3B H23 112(2)

loop_
_geom_bond_atom_site_label_1
_geom_bond_atom_site_label_2
_geom_bond_distance
O3 C3 1.3670(18)
O3 C3A 1.433(2)
O1 C1 1.2190(19)
N9 C2 1.275(2)
N9 C10 1.416(2)
O17 C17 1.354(2)
O17 C17A 1.421(3)
C5 C6 1.393(2)
C5 C6' 1.399(2)
C5 C4 1.463(2)
C2 C3 1.477(2)
C2 C1 1.529(2)
C15' C16' 1.377(3)
C15' C14 1.390(2)
C15' H9' 0.95(2)
C14 C15 1.405(2)
C14 C1 1.466(2)
C10 C11 1.389(3)
C10 C11' 1.394(2)
C3 C4 1.341(2)
C4 H11 0.9300
C17 C16' 1.392(2)
C17 C16 1.394(3)
C11' C12' 1.385(3)
C11' H2 0.95(2)
C6' C7' 1.381(3)
C6' H3 0.95(2)
C16' H4 0.94(2)
C15 C16 1.361(3)
C15 H6 0.98(2)
C6 C7 1.377(3)
C6 H5 0.95(2)
C11 C12 1.380(3)
C11 H8' 0.93(2)
C16 H7' 0.95(2)
C7 C8 1.375(3)
C7 H14 0.94(2)
C12' C13 1.366(3)
C12' H10' 0.96(2)
C7' C8 1.373(3)
C7' H15 0.96(2)
C8 H11' 0.93(2)
C13 C12 1.379(3)
C13 H17 0.94(2)
C12 H21 0.98(3)
C17A H12 0.98(3)
C17A H16 0.97(2)
C17A H26 0.96(3)
C3A C3B 1.485(3)
C3A H17A 0.9700
C3A H17B 0.9700
C3B H18 0.96(3)
C3B H22 0.95(3)
C3B H23 0.94(3)

loop_
_geom_torsion_atom_site_label_1
_geom_torsion_atom_site_label_2
_geom_torsion_atom_site_label_3
_geom_torsion_atom_site_label_4
_geom_torsion
C10 N9 C2 C3 -178.51(14)
C10 N9 C2 C1 -0.6(2)
C16' C15' C14 C15 1.0(3)
C16' C15' C14 C1 -176.87(17)
C2 N9 C10 C11 138.22(17)
C2 N9 C10 C11' -46.4(2)
C15' C14 C1 O1 169.55(16)
C15 C14 C1 O1 -8.3(2)
C15' C14 C1 C2 -11.2(2)
C15 C14 C1 C2 170.94(15)
N9 C2 C1 O1 99.91(19)
C3 C2 C1 O1 -82.10(19)
N9 C2 C1 C14 -79.3(2)
C3 C2 C1 C14 98.65(17)
C3A O3 C3 C4 -118.11(18)
C3A O3 C3 C2 63.1(2)
N9 C2 C3 C4 -175.24(16)
C1 C2 C3 C4 6.7(2)
N9 C2 C3 O3 3.5(2)
C1 C2 C3 O3 -174.52(14)
O3 C3 C4 C5 4.5(3)
C2 C3 C4 C5 -176.80(15)
C6 C5 C4 C3 165.28(18)
C6' C5 C4 C3 -14.3(3)
C17A O17 C17 C16' -5.2(3)
C17A O17 C17 C16 175.5(2)
C11 C10 C11' C12' -2.4(3)
N9 C10 C11' C12' -177.68(17)
C6 C5 C6' C7' -2.1(3)
C4 C5 C6' C7' 177.47(18)
C14 C15' C16' C17 -0.7(3)
O17 C17 C16' C15' -179.65(17)
C16 C17 C16' C15' -0.3(3)
C15' C14 C15 C16 -0.3(3)
C1 C14 C15 C16 177.65(16)
C6' C5 C6 C7 2.4(3)
C4 C5 C6 C7 -177.16(18)
C11' C10 C11 C12 2.7(3)
N9 C10 C11 C12 178.30(17)
C14 C15 C16 C17 -0.7(3)
O17 C17 C16 C15 -179.59(17)
C16' C17 C16 C15 1.0(3)
C5 C6 C7 C8 -0.7(3)
C10 C11' C12' C13 0.7(3)
C5 C6' C7' C8 0.0(3)
C6' C7' C8 C7 1.8(3)
C6 C7 C8 C7' -1.4(3)
C11' C12' C13 C12 0.8(3)
C12' C13 C12 C11 -0.6(3)
C10 C11 C12 C13 -1.2(3)
C3 O3 C3A C3B 161.1(2)
